data_7126685
loop_
_publ_author_name
'Blundell, Toby J.'
'Taylor, Laurence J.'
'Valentine, Andrew J.'
'Lewis, William'
'Blake, Alexander J.'
'McMaster, Jonathan'
'Kays, Deborah L.'

_publ_section_title
;
 A transition metal-gallium cluster formed via insertion of
 &quot;GaI&quot;.
;
_journal_issue 58
_journal_name_full 'Chemical communications (Cambridge, England)'
_journal_page_first 8139
_journal_page_last 8142
_journal_paper_doi 10.1039/d0cc03559a
_journal_volume 56
_journal_year 2020
_chemical_formula_moiety 'C56 H66 Co'
_chemical_formula_sum 'C56 H66 Co'
_chemical_formula_weight 798.01
_space_group_crystal_system monoclinic
_space_group_IT_number 15
_space_group_name_Hall '-C 2yc'
_space_group_name_H-M_alt 'C 1 2/c 1'
_atom_sites_solution_hydrogens geom
_atom_sites_solution_primary direct
_atom_sites_solution_secondary difmap
_audit_creation_date 2014-05-20
_audit_creation_method
;
Olex2 1.2
(compiled 2014.03.20 svn.r2914 for OlexSys, GUI svn.r4816)
;
_audit_update_record
;
2020-05-18 deposited with the CCDC.	2020-06-10 downloaded from the CCDC.
;
_cell_angle_alpha 90
_cell_angle_beta 92.350(8)
_cell_angle_gamma 90
_cell_formula_units_Z 4
_cell_length_a 17.579(7)
_cell_length_b 14.548(6)
_cell_length_c 17.555(9)
_cell_measurement_reflns_used 2945
_cell_measurement_temperature 90(2)
_cell_measurement_theta_max 24.6
_cell_measurement_theta_min 2.18
_cell_volume 4486(3)
_computing_cell_refinement 'Bruker SAINT version 6.36A (Bruker, 2002)'
_computing_data_collection 'Bruker SMART version 5.625 (Bruker, 2001)'
_computing_data_reduction 'Bruker SAINT; SHELXTL (Sheldrick, 2008)'
_computing_molecular_graphics 'Olex2 (Dolomanov et al., 2009)'
_computing_publication_material 'Olex2 (Dolomanov et al., 2009)'
_computing_structure_refinement 'ShelXL (Sheldrick, 2008)'
_computing_structure_solution 'ShelXS (Sheldrick, 2008)'
_diffrn_ambient_temperature 90(2)
_diffrn_detector_area_resol_mean 8.366
_diffrn_measured_fraction_theta_full 0.999
_diffrn_measured_fraction_theta_max 0.983
_diffrn_measurement_device_type 'Bruker SMART APEX CCD area detector'
_diffrn_measurement_method \w
_diffrn_radiation_monochromator graphite
_diffrn_radiation_type MoK\a
_diffrn_radiation_wavelength 0.71073
_diffrn_reflns_av_R_equivalents 0.0710
_diffrn_reflns_av_unetI/netI 0.0657
_diffrn_reflns_Laue_measured_fraction_full 0.999
_diffrn_reflns_Laue_measured_fraction_max 0.983
_diffrn_reflns_limit_h_max 22
_diffrn_reflns_limit_h_min -22
_diffrn_reflns_limit_k_max 18
_diffrn_reflns_limit_k_min -18
_diffrn_reflns_limit_l_max 22
_diffrn_reflns_limit_l_min -22
_diffrn_reflns_number 19122
_diffrn_reflns_point_group_measured_fraction_full 0.999
_diffrn_reflns_point_group_measured_fraction_max 0.983
_diffrn_reflns_theta_full 25.242
_diffrn_reflns_theta_max 27.472
_diffrn_reflns_theta_min 2.131
_diffrn_standards_number 0
_exptl_absorpt_coefficient_mu 0.419
_exptl_absorpt_correction_T_max 0.7456
_exptl_absorpt_correction_T_min 0.6619
_exptl_absorpt_correction_type multi-scan
_exptl_absorpt_process_details
;
SADABS-2007/2 (Bruker,2007) was used for absorption correction.
wR2(int) was 0.0751 before and 0.0450 after correction.
The Ratio of minimum to maximum transmission is 0.8877.
The \l/2 correction factor is 0.0015.
;
_exptl_crystal_colour 'clear red'
_exptl_crystal_colour_lustre clear
_exptl_crystal_colour_primary red
_exptl_crystal_density_diffrn 1.182
_exptl_crystal_description block
_exptl_crystal_F_000 1716
_exptl_crystal_size_max 0.085
_exptl_crystal_size_mid 0.064
_exptl_crystal_size_min 0.012
_refine_diff_density_max 0.406
_refine_diff_density_min -0.594
_refine_diff_density_rms 0.059
_refine_ls_extinction_method none
_refine_ls_goodness_of_fit_ref 0.998
_refine_ls_hydrogen_treatment constr
_refine_ls_matrix_type full
_refine_ls_number_parameters 268
_refine_ls_number_reflns 5057
_refine_ls_number_restraints 0
_refine_ls_restrained_S_all 0.998
_refine_ls_R_factor_all 0.0876
_refine_ls_R_factor_gt 0.0521
_refine_ls_shift/su_max 0.000
_refine_ls_shift/su_mean 0.000
_refine_ls_structure_factor_coef Fsqd
_refine_ls_weighting_details
;
 w=1/[\s^2^(Fo^2^)+(0.0788P)^2^]
 where P=(Fo^2^+2Fc^2^)/3
;
_refine_ls_weighting_scheme calc
_refine_ls_wR_factor_gt 0.1308
_refine_ls_wR_factor_ref 0.1489
_reflns_Friedel_coverage 0.000
_reflns_number_gt 3324
_reflns_number_total 5057
_reflns_threshold_expression 'I > 2\s(I)'
_cod_data_source_file d0cc03559a2.cif
_cod_data_source_block cotblb
_cod_depositor_comments 'Adding full bibliography for 7126685--7126689.cif.'
_cod_database_code 7126685
_nottingham_internal_coll_name COTBLB
_nottingham_internal_coll_number 11232
_nottingham_internal_coll_client TB/DLK
_nottingham_internal_coll_type sphere
_nottingham_internal_coll_frame_method \w
_nottingham_internal_coll_frame_time 30
_nottingham_internal_coll_frame_width 0.3
_nottingham_internal_coll_user TB
_nottingham_internal_coll_date 05/03/2012
_nottingham_internal_coll_location NOTTS
_nottingham_internal_process_date 06/03/2012
_nottingham_internal_process_user TB
_nottingham_internal_solution_date 18/12/2012
_nottingham_internal_solution_user TB
_nottingham_internal_refinement_date 18/12/2012
_nottingham_internal_refinement_user TB
_nottingham_internal_validation_date 29/5/2014
_nottingham_internal_validation_user pczwl
_nottingham_internal_archive_date 29/5/2014
_shelxl_version_number 2013-2
_shelx_space_group_comment
;
The symmetry employed for this shelxl refinement is uniquely defined
by the following loop, which should always be used as a source of
symmetry information in preference to the above space-group names.
They are only intended as comments.
;
_olex2_refinement_description
;
1. Fixed Uiso
 At 1.2 times of:
  All C(H) groups
 At 1.5 times of:
  All C(H,H,H) groups
2.a Aromatic/amide H refined with riding coordinates:
 C3(H3), C4(H4), C5(H5)
2.b Idealised Me refined as rotating group:
 C13(H13A,H13B,H13C), C14(H14A,H14B,H14C), C15(H15A,H15B,H15C), C16(H16A,H16B,
 H16C), C17(H17A,H17B,H17C), C24(H24A,H24B,H24C), C25(H25A,H25B,H25C), C26(H26A,
 H26B,H26C), C27(H27A,H27B,H27C), C28(H28A,H28B,H28C)
;
_olex2_exptl_crystal_mounting_method 'mounted in fomblin film on micromount'

loop_
_space_group_symop_operation_xyz
'x, y, z'
'-x, y, -z+1/2'
'x+1/2, y+1/2, z'
'-x+1/2, y+1/2, -z+1/2'
'-x, -y, -z'
'x, -y, z-1/2'
'-x+1/2, -y+1/2, -z'
'x+1/2, -y+1/2, z-1/2'

loop_
_atom_site_label
_atom_site_type_symbol
_atom_site_fract_x
_atom_site_fract_y
_atom_site_fract_z
_atom_site_U_iso_or_equiv
_atom_site_adp_type
_atom_site_occupancy
_atom_site_site_symmetry_order
_atom_site_calc_flag
_atom_site_refinement_flags_posn
_atom_site_refinement_flags_adp
_atom_site_refinement_flags_occupancy
_atom_site_disorder_assembly
_atom_site_disorder_group
Co1 Co 0.5000 0.25693(4) 0.2500 0.03296(17) Uani 1 2 d S T P . .
C1 C 0.39606(12) 0.24320(16) 0.20168(13) 0.0263(5) Uani 1 1 d . . . . .
C2 C 0.34257(13) 0.17323(17) 0.21317(14) 0.0289(5) Uani 1 1 d . . . . .
C3 C 0.27732(14) 0.16604(18) 0.16570(15) 0.0329(6) Uani 1 1 d . . . . .
H3 H 0.2426 0.1171 0.1729 0.039 Uiso 1 1 calc R . . . .
C4 C 0.26253(14) 0.22921(18) 0.10829(15) 0.0340(6) Uani 1 1 d . . . . .
H4 H 0.2182 0.2232 0.0759 0.041 Uiso 1 1 calc R . . . .
C5 C 0.31228(13) 0.30104(18) 0.09803(14) 0.0312(6) Uani 1 1 d . . . . .
H5 H 0.3016 0.3457 0.0596 0.037 Uiso 1 1 calc R . . . .
C6 C 0.37852(12) 0.30766(17) 0.14448(14) 0.0270(5) Uani 1 1 d . . . . .
C7 C 0.35231(13) 0.10839(17) 0.27896(13) 0.0277(5) Uani 1 1 d . . . . .
C8 C 0.33063(13) 0.13798(18) 0.35082(14) 0.0307(6) Uani 1 1 d . . . . .
C9 C 0.34229(14) 0.0791(2) 0.41372(15) 0.0364(6) Uani 1 1 d . . . . .
C10 C 0.36955(15) -0.0094(2) 0.40347(15) 0.0367(6) Uani 1 1 d . . . . .
C11 C 0.38648(14) -0.04113(18) 0.33081(15) 0.0354(6) Uani 1 1 d . . . . .
C12 C 0.37956(14) 0.01903(18) 0.26815(14) 0.0311(6) Uani 1 1 d . . . . .
C13 C 0.29225(15) 0.2303(2) 0.35770(17) 0.0421(7) Uani 1 1 d . . . . .
H13A H 0.3301 0.2793 0.3534 0.063 Uiso 1 1 calc GR . . . .
H13B H 0.2688 0.2346 0.4073 0.063 Uiso 1 1 calc GR . . . .
H13C H 0.2529 0.2369 0.3169 0.063 Uiso 1 1 calc GR . . . .
C14 C 0.32507(18) 0.1125(3) 0.49323(16) 0.0557(9) Uani 1 1 d . . . . .
H14A H 0.3176 0.1793 0.4923 0.084 Uiso 1 1 calc GR . . . .
H14B H 0.3678 0.0973 0.5286 0.084 Uiso 1 1 calc GR . . . .
H14C H 0.2788 0.0825 0.5101 0.084 Uiso 1 1 calc GR . . . .
C15 C 0.38132(19) -0.0729(2) 0.47132(18) 0.0576(9) Uani 1 1 d . . . . .
H15A H 0.3870 -0.1363 0.4534 0.086 Uiso 1 1 calc GR . . . .
H15B H 0.3372 -0.0690 0.5036 0.086 Uiso 1 1 calc GR . . . .
H15C H 0.4273 -0.0546 0.5009 0.086 Uiso 1 1 calc GR . . . .
C16 C 0.41172(19) -0.1389(2) 0.3200(2) 0.0524(8) Uani 1 1 d . . . . .
H16A H 0.3695 -0.1806 0.3298 0.079 Uiso 1 1 calc GR . . . .
H16B H 0.4547 -0.1525 0.3555 0.079 Uiso 1 1 calc GR . . . .
H16C H 0.4274 -0.1474 0.2675 0.079 Uiso 1 1 calc GR . . . .
C17 C 0.39957(18) -0.0123(2) 0.18976(16) 0.0440(7) Uani 1 1 d . . . . .
H17A H 0.3642 -0.0608 0.1724 0.066 Uiso 1 1 calc GR . . . .
H17B H 0.4517 -0.0364 0.1915 0.066 Uiso 1 1 calc GR . . . .
H17C H 0.3958 0.0397 0.1544 0.066 Uiso 1 1 calc GR . . . .
C18 C 0.43075(13) 0.38769(17) 0.13479(13) 0.0274(5) Uani 1 1 d . . . . .
C19 C 0.49885(13) 0.37622(18) 0.09612(14) 0.0306(6) Uani 1 1 d . . . . .
C20 C 0.54612(14) 0.45297(19) 0.08754(15) 0.0352(6) Uani 1 1 d . . . . .
C21 C 0.52394(15) 0.53955(19) 0.11270(15) 0.0363(6) Uani 1 1 d . . . . .
C22 C 0.45540(16) 0.55005(19) 0.14957(15) 0.0376(6) Uani 1 1 d . . . . .
C23 C 0.40982(14) 0.47370(17) 0.16263(14) 0.0309(6) Uani 1 1 d . . . . .
C24 C 0.51705(15) 0.2831(2) 0.06302(16) 0.0393(7) Uani 1 1 d . . . . .
H24A H 0.5504 0.2491 0.0992 0.059 Uiso 1 1 calc GR . . . .
H24B H 0.5428 0.2914 0.0150 0.059 Uiso 1 1 calc GR . . . .
H24C H 0.4698 0.2486 0.0534 0.059 Uiso 1 1 calc GR . . . .
C25 C 0.62076(15) 0.4437(2) 0.04784(17) 0.0467(8) Uani 1 1 d . . . . .
H25A H 0.6191 0.4814 0.0016 0.070 Uiso 1 1 calc GR . . . .
H25B H 0.6288 0.3792 0.0342 0.070 Uiso 1 1 calc GR . . . .
H25C H 0.6627 0.4644 0.0821 0.070 Uiso 1 1 calc GR . . . .
C26 C 0.57537(17) 0.6209(2) 0.09912(18) 0.0511(8) Uani 1 1 d . . . . .
H26A H 0.5483 0.6779 0.1101 0.077 Uiso 1 1 calc GR . . . .
H26B H 0.5899 0.6210 0.0458 0.077 Uiso 1 1 calc GR . . . .
H26C H 0.6212 0.6162 0.1326 0.077 Uiso 1 1 calc GR . . . .
C27 C 0.42784(19) 0.6445(2) 0.1733(2) 0.0529(8) Uani 1 1 d . . . . .
H27A H 0.4701 0.6883 0.1726 0.079 Uiso 1 1 calc GR . . . .
H27B H 0.4088 0.6411 0.2249 0.079 Uiso 1 1 calc GR . . . .
H27C H 0.3868 0.6649 0.1378 0.079 Uiso 1 1 calc GR . . . .
C28 C 0.33836(15) 0.4842(2) 0.20708(16) 0.0394(6) Uani 1 1 d . . . . .
H28A H 0.3005 0.5195 0.1768 0.059 Uiso 1 1 calc GR . . . .
H28B H 0.3506 0.5166 0.2550 0.059 Uiso 1 1 calc GR . . . .
H28C H 0.3177 0.4233 0.2183 0.059 Uiso 1 1 calc GR . . . .

loop_
_atom_site_aniso_label
_atom_site_aniso_U_11
_atom_site_aniso_U_22
_atom_site_aniso_U_33
_atom_site_aniso_U_23
_atom_site_aniso_U_13
_atom_site_aniso_U_12
Co1 0.0226(2) 0.0437(3) 0.0322(3) 0.000 -0.00401(18) 0.000
C1 0.0218(11) 0.0284(13) 0.0286(12) -0.0002(10) -0.0015(9) 0.0013(9)
C2 0.0295(12) 0.0288(13) 0.0282(13) 0.0016(10) -0.0011(10) 0.0020(10)
C3 0.0268(12) 0.0333(14) 0.0383(14) 0.0045(11) -0.0032(10) -0.0068(10)
C4 0.0268(12) 0.0385(15) 0.0359(14) 0.0044(12) -0.0078(10) -0.0046(11)
C5 0.0266(12) 0.0365(15) 0.0302(13) 0.0045(11) -0.0029(10) -0.0021(10)
C6 0.0209(11) 0.0309(13) 0.0291(13) 0.0001(10) 0.0009(9) -0.0017(9)
C7 0.0237(12) 0.0304(13) 0.0287(13) 0.0014(10) -0.0023(9) -0.0037(10)
C8 0.0260(12) 0.0367(15) 0.0292(13) -0.0037(11) -0.0012(10) -0.0042(10)
C9 0.0283(13) 0.0531(18) 0.0278(14) 0.0013(12) 0.0010(10) -0.0073(12)
C10 0.0348(14) 0.0434(16) 0.0316(14) 0.0110(12) -0.0045(11) -0.0094(12)
C11 0.0333(14) 0.0347(15) 0.0380(15) 0.0074(12) -0.0013(11) -0.0045(11)
C12 0.0324(13) 0.0321(14) 0.0288(13) 0.0010(11) -0.0003(10) -0.0020(11)
C13 0.0329(14) 0.0471(17) 0.0464(17) -0.0112(14) 0.0015(12) 0.0026(12)
C14 0.0551(19) 0.081(3) 0.0308(16) -0.0017(16) 0.0054(14) -0.0023(17)
C15 0.068(2) 0.061(2) 0.0433(18) 0.0233(16) -0.0082(16) -0.0130(17)
C16 0.062(2) 0.0309(16) 0.064(2) 0.0115(15) 0.0081(16) 0.0025(14)
C17 0.0589(18) 0.0395(17) 0.0337(15) -0.0026(13) 0.0046(13) 0.0059(14)
C18 0.0238(11) 0.0330(14) 0.0251(12) 0.0047(10) -0.0034(9) -0.0035(10)
C19 0.0237(12) 0.0377(15) 0.0301(13) 0.0056(11) -0.0033(10) 0.0013(10)
C20 0.0245(12) 0.0480(17) 0.0329(14) 0.0110(12) -0.0028(10) -0.0055(11)
C21 0.0358(14) 0.0422(16) 0.0302(14) 0.0062(12) -0.0079(11) -0.0130(12)
C22 0.0417(15) 0.0365(15) 0.0341(15) -0.0013(12) -0.0051(12) -0.0056(12)
C23 0.0281(12) 0.0311(14) 0.0330(14) 0.0018(11) -0.0033(10) -0.0029(10)
C24 0.0322(14) 0.0450(16) 0.0411(16) 0.0076(13) 0.0062(12) 0.0075(12)
C25 0.0281(14) 0.062(2) 0.0502(18) 0.0191(15) 0.0030(12) -0.0034(13)
C26 0.0488(17) 0.0536(19) 0.0501(18) 0.0073(15) -0.0097(14) -0.0235(15)
C27 0.060(2) 0.0344(16) 0.064(2) -0.0072(15) 0.0006(16) -0.0071(14)
C28 0.0356(15) 0.0378(15) 0.0449(17) -0.0048(13) 0.0028(12) 0.0024(12)

loop_
_atom_type_symbol
_atom_type_description
_atom_type_scat_dispersion_real
_atom_type_scat_dispersion_imag
_atom_type_scat_source
C C 0.0033 0.0016 'International Tables Vol C Tables 4.2.6.8 and 6.1.1.4'
H H 0.0000 0.0000 'International Tables Vol C Tables 4.2.6.8 and 6.1.1.4'
Co Co 0.3494 0.9721 'International Tables Vol C Tables 4.2.6.8 and 6.1.1.4'

loop_
_geom_angle_atom_site_label_1
_geom_angle_atom_site_label_2
_geom_angle_atom_site_label_3
_geom_angle
_geom_angle_site_symmetry_1
_geom_angle_site_symmetry_3
_geom_angle_publ_flag
C1 Co1 C1 168.49(14) . 2_655 ?
C2 C1 Co1 128.21(17) . . ?
C6 C1 Co1 114.18(16) . . ?
C6 C1 C2 117.3(2) . . ?
C1 C2 C7 120.8(2) . . ?
C3 C2 C1 120.5(2) . . ?
C3 C2 C7 118.7(2) . . ?
C2 C3 H3 119.6 . . ?
C4 C3 C2 120.8(2) . . ?
C4 C3 H3 119.6 . . ?
C3 C4 H4 120.1 . . ?
C5 C4 C3 119.9(2) . . ?
C5 C4 H4 120.1 . . ?
C4 C5 H5 120.2 . . ?
C4 C5 C6 119.6(2) . . ?
C6 C5 H5 120.2 . . ?
C1 C6 C18 119.0(2) . . ?
C5 C6 C1 121.8(2) . . ?
C5 C6 C18 119.2(2) . . ?
C8 C7 C2 118.4(2) . . ?
C8 C7 C12 121.0(2) . . ?
C12 C7 C2 120.6(2) . . ?
C7 C8 C9 118.9(2) . . ?
C7 C8 C13 119.0(2) . . ?
C9 C8 C13 122.0(2) . . ?
C8 C9 C14 119.9(3) . . ?
C10 C9 C8 120.2(2) . . ?
C10 C9 C14 119.9(3) . . ?
C9 C10 C11 120.8(2) . . ?
C9 C10 C15 120.1(3) . . ?
C11 C10 C15 119.2(3) . . ?
C10 C11 C12 119.5(2) . . ?
C10 C11 C16 120.1(2) . . ?
C12 C11 C16 120.4(3) . . ?
C7 C12 C11 119.4(2) . . ?
C7 C12 C17 119.9(2) . . ?
C11 C12 C17 120.7(2) . . ?
C8 C13 H13A 109.5 . . ?
C8 C13 H13B 109.5 . . ?
C8 C13 H13C 109.5 . . ?
H13A C13 H13B 109.5 . . ?
H13A C13 H13C 109.5 . . ?
H13B C13 H13C 109.5 . . ?
C9 C14 H14A 109.5 . . ?
C9 C14 H14B 109.5 . . ?
C9 C14 H14C 109.5 . . ?
H14A C14 H14B 109.5 . . ?
H14A C14 H14C 109.5 . . ?
H14B C14 H14C 109.5 . . ?
C10 C15 H15A 109.5 . . ?
C10 C15 H15B 109.5 . . ?
C10 C15 H15C 109.5 . . ?
H15A C15 H15B 109.5 . . ?
H15A C15 H15C 109.5 . . ?
H15B C15 H15C 109.5 . . ?
C11 C16 H16A 109.5 . . ?
C11 C16 H16B 109.5 . . ?
C11 C16 H16C 109.5 . . ?
H16A C16 H16B 109.5 . . ?
H16A C16 H16C 109.5 . . ?
H16B C16 H16C 109.5 . . ?
C12 C17 H17A 109.5 . . ?
C12 C17 H17B 109.5 . . ?
C12 C17 H17C 109.5 . . ?
H17A C17 H17B 109.5 . . ?
H17A C17 H17C 109.5 . . ?
H17B C17 H17C 109.5 . . ?
C19 C18 C6 120.0(2) . . ?
C23 C18 C6 119.0(2) . . ?
C23 C18 C19 121.0(2) . . ?
C18 C19 C24 119.2(2) . . ?
C20 C19 C18 118.4(2) . . ?
C20 C19 C24 122.4(2) . . ?
C19 C20 C25 120.4(3) . . ?
C21 C20 C19 120.6(2) . . ?
C21 C20 C25 119.0(2) . . ?
C20 C21 C22 120.1(2) . . ?
C20 C21 C26 118.6(3) . . ?
C22 C21 C26 121.2(3) . . ?
C21 C22 C27 121.0(2) . . ?
C23 C22 C21 120.0(2) . . ?
C23 C22 C27 118.9(3) . . ?
C18 C23 C28 120.4(2) . . ?
C22 C23 C18 119.6(2) . . ?
C22 C23 C28 119.9(2) . . ?
C19 C24 H24A 109.5 . . ?
C19 C24 H24B 109.5 . . ?
C19 C24 H24C 109.5 . . ?
H24A C24 H24B 109.5 . . ?
H24A C24 H24C 109.5 . . ?
H24B C24 H24C 109.5 . . ?
C20 C25 H25A 109.5 . . ?
C20 C25 H25B 109.5 . . ?
C20 C25 H25C 109.5 . . ?
H25A C25 H25B 109.5 . . ?
H25A C25 H25C 109.5 . . ?
H25B C25 H25C 109.5 . . ?
C21 C26 H26A 109.5 . . ?
C21 C26 H26B 109.5 . . ?
C21 C26 H26C 109.5 . . ?
H26A C26 H26B 109.5 . . ?
H26A C26 H26C 109.5 . . ?
H26B C26 H26C 109.5 . . ?
C22 C27 H27A 109.5 . . ?
C22 C27 H27B 109.5 . . ?
C22 C27 H27C 109.5 . . ?
H27A C27 H27B 109.5 . . ?
H27A C27 H27C 109.5 . . ?
H27B C27 H27C 109.5 . . ?
C23 C28 H28A 109.5 . . ?
C23 C28 H28B 109.5 . . ?
C23 C28 H28C 109.5 . . ?
H28A C28 H28B 109.5 . . ?
H28A C28 H28C 109.5 . . ?
H28B C28 H28C 109.5 . . ?

loop_
_geom_bond_atom_site_label_1
_geom_bond_atom_site_label_2
_geom_bond_distance
_geom_bond_site_symmetry_2
_geom_bond_publ_flag
Co1 C1 1.993(2) . ?
Co1 C1 1.993(2) 2_655 ?
C1 C2 1.406(3) . ?
C1 C6 1.399(3) . ?
C2 C3 1.394(3) . ?
C2 C7 1.496(3) . ?
C3 H3 0.9500 . ?
C3 C4 1.381(3) . ?
C4 H4 0.9500 . ?
C4 C5 1.379(3) . ?
C5 H5 0.9500 . ?
C5 C6 1.397(3) . ?
C6 C18 1.497(3) . ?
C7 C8 1.401(3) . ?
C7 C12 1.401(4) . ?
C8 C9 1.406(4) . ?
C8 C13 1.510(4) . ?
C9 C10 1.388(4) . ?
C9 C14 1.520(4) . ?
C10 C11 1.400(4) . ?
C10 C15 1.515(4) . ?
C11 C12 1.407(4) . ?
C11 C16 1.505(4) . ?
C12 C17 1.505(4) . ?
C13 H13A 0.9800 . ?
C13 H13B 0.9800 . ?
C13 H13C 0.9800 . ?
C14 H14A 0.9800 . ?
C14 H14B 0.9800 . ?
C14 H14C 0.9800 . ?
C15 H15A 0.9800 . ?
C15 H15B 0.9800 . ?
C15 H15C 0.9800 . ?
C16 H16A 0.9800 . ?
C16 H16B 0.9800 . ?
C16 H16C 0.9800 . ?
C17 H17A 0.9800 . ?
C17 H17B 0.9800 . ?
C17 H17C 0.9800 . ?
C18 C19 1.410(3) . ?
C18 C23 1.398(3) . ?
C19 C20 1.404(4) . ?
C19 C24 1.513(4) . ?
C20 C21 1.396(4) . ?
C20 C25 1.517(4) . ?
C21 C22 1.399(4) . ?
C21 C26 1.514(4) . ?
C22 C23 1.394(4) . ?
C22 C27 1.520(4) . ?
C23 C28 1.514(3) . ?
C24 H24A 0.9800 . ?
C24 H24B 0.9800 . ?
C24 H24C 0.9800 . ?
C25 H25A 0.9800 . ?
C25 H25B 0.9800 . ?
C25 H25C 0.9800 . ?
C26 H26A 0.9800 . ?
C26 H26B 0.9800 . ?
C26 H26C 0.9800 . ?
C27 H27A 0.9800 . ?
C27 H27B 0.9800 . ?
C27 H27C 0.9800 . ?
C28 H28A 0.9800 . ?
C28 H28B 0.9800 . ?
C28 H28C 0.9800 . ?

loop_
_geom_torsion_atom_site_label_1
_geom_torsion_atom_site_label_2
_geom_torsion_atom_site_label_3
_geom_torsion_atom_site_label_4
_geom_torsion
_geom_torsion_site_symmetry_1
_geom_torsion_site_symmetry_2
_geom_torsion_site_symmetry_3
_geom_torsion_site_symmetry_4
_geom_torsion_publ_flag
Co1 C1 C2 C3 -169.58(19) . . . . ?
Co1 C1 C2 C7 13.8(3) . . . . ?
Co1 C1 C6 C5 171.65(19) . . . . ?
Co1 C1 C6 C18 -10.6(3) . . . . ?
C1 C2 C3 C4 -2.3(4) . . . . ?
C1 C2 C7 C8 80.2(3) . . . . ?
C1 C2 C7 C12 -102.3(3) . . . . ?
C1 C6 C18 C19 79.2(3) . . . . ?
C1 C6 C18 C23 -102.6(3) . . . . ?
C2 C1 C6 C5 -2.8(4) . . . . ?
C2 C1 C6 C18 174.9(2) . . . . ?
C2 C3 C4 C5 -0.7(4) . . . . ?
C2 C7 C8 C9 -177.5(2) . . . . ?
C2 C7 C8 C13 5.2(3) . . . . ?
C2 C7 C12 C11 -178.6(2) . . . . ?
C2 C7 C12 C17 0.2(4) . . . . ?
C3 C2 C7 C8 -96.4(3) . . . . ?
C3 C2 C7 C12 81.1(3) . . . . ?
C3 C4 C5 C6 1.9(4) . . . . ?
C4 C5 C6 C1 -0.1(4) . . . . ?
C4 C5 C6 C18 -177.8(2) . . . . ?
C5 C6 C18 C19 -103.1(3) . . . . ?
C5 C6 C18 C23 75.1(3) . . . . ?
C6 C1 C2 C3 4.0(4) . . . . ?
C6 C1 C2 C7 -172.6(2) . . . . ?
C6 C18 C19 C20 179.5(2) . . . . ?
C6 C18 C19 C24 1.6(3) . . . . ?
C6 C18 C23 C22 -175.8(2) . . . . ?
C6 C18 C23 C28 4.5(3) . . . . ?
C7 C2 C3 C4 174.4(2) . . . . ?
C7 C8 C9 C10 -4.8(4) . . . . ?
C7 C8 C9 C14 175.2(2) . . . . ?
C8 C7 C12 C11 -1.2(4) . . . . ?
C8 C7 C12 C17 177.6(2) . . . . ?
C8 C9 C10 C11 0.6(4) . . . . ?
C8 C9 C10 C15 -179.4(2) . . . . ?
C9 C10 C11 C12 3.4(4) . . . . ?
C9 C10 C11 C16 -176.5(2) . . . . ?
C10 C11 C12 C7 -3.1(4) . . . . ?
C10 C11 C12 C17 178.2(2) . . . . ?
C12 C7 C8 C9 5.1(3) . . . . ?
C12 C7 C8 C13 -172.2(2) . . . . ?
C13 C8 C9 C10 172.4(2) . . . . ?
C13 C8 C9 C14 -7.7(4) . . . . ?
C14 C9 C10 C11 -179.3(2) . . . . ?
C14 C9 C10 C15 0.7(4) . . . . ?
C15 C10 C11 C12 -176.6(2) . . . . ?
C15 C10 C11 C16 3.5(4) . . . . ?
C16 C11 C12 C7 176.8(2) . . . . ?
C16 C11 C12 C17 -1.9(4) . . . . ?
C18 C19 C20 C21 -3.8(4) . . . . ?
C18 C19 C20 C25 178.7(2) . . . . ?
C19 C18 C23 C22 2.4(4) . . . . ?
C19 C18 C23 C28 -177.3(2) . . . . ?
C19 C20 C21 C22 2.5(4) . . . . ?
C19 C20 C21 C26 -177.4(2) . . . . ?
C20 C21 C22 C23 1.3(4) . . . . ?
C20 C21 C22 C27 -176.4(3) . . . . ?
C21 C22 C23 C18 -3.7(4) . . . . ?
C21 C22 C23 C28 176.0(2) . . . . ?
C23 C18 C19 C20 1.3(3) . . . . ?
C23 C18 C19 C24 -176.5(2) . . . . ?
C24 C19 C20 C21 174.0(2) . . . . ?
C24 C19 C20 C25 -3.5(4) . . . . ?
C25 C20 C21 C22 -179.9(2) . . . . ?
C25 C20 C21 C26 0.1(4) . . . . ?
C26 C21 C22 C23 -178.8(2) . . . . ?
C26 C21 C22 C27 3.5(4) . . . . ?
C27 C22 C23 C18 174.0(2) . . . . ?
C27 C22 C23 C28 -6.3(4) . . . . ?
